data_2008209
loop_
_publ_author_name
'Foces-Foces, C.'
'Llamas-Saiz, A.L.'
'Lorente, P'
'Golubev, N.S.'
'Limbach, H.-H.'

_publ_section_title
;
 Three 2,4,6-trimethylpyridine--benzoic acid complexes at 150K
;
_journal_issue 3
_journal_name_full 'Acta Crystallographica Section C'
_journal_page_first 377
_journal_page_last 381
_journal_paper_doi 10.1107/S0108270198013766
_journal_volume 55
_journal_year 1999
_chemical_formula_moiety 'C8 H12 N +C7 H4 N O4 -'
_chemical_formula_sum 'C15 H16 N2 O4'
_chemical_formula_weight 288.302
_chemical_melting_point 423
_chemical_name_systematic '2,4,6-Trymethylpyridinium ortho-nitro-benzoate'
_space_group_IT_number 61
_symmetry_cell_setting orthorhombic
_symmetry_space_group_name_Hall '-P 2ac 2ab'
_symmetry_space_group_name_H-M 'P b c a'
_audit_creation_method from_xtal_archive_file_using_CIFIO
_cell_angle_alpha 90.00000
_cell_angle_beta 90.00000
_cell_angle_gamma 90.00000
_cell_formula_units_Z 8
_cell_length_a 25.732(3)
_cell_length_b 7.8359(4)
_cell_length_c 13.9540(10)
_cell_measurement_reflns_used 85
_cell_measurement_temperature 150
_cell_measurement_theta_max 45
_cell_measurement_theta_min 2
_cell_volume 2813.6(4)
_computing_cell_refinement 'LSUCRE (Appleman, 1984)'
_computing_data_collection 'Philips PW1100 (Hornstra & Vossers, 1973)'
_computing_data_reduction 'xtal_DIFDAT_SORTRF_ADDREF (Hall et al., 1992)'
_computing_molecular_graphics xtal_ORTEP
_computing_publication_material xtal_BONDLA_CIFIO
_computing_structure_refinement 'xtal CRYLSQ'
_computing_structure_solution 'SIR92 (Altomare et al., 1994)'
_diffrn_ambient_temperature 150
_diffrn_measurement_device 'Philips PW1100 diffractometer'
_diffrn_measurement_method '\w/2\q scans'
_diffrn_radiation_monochromator graphite
_diffrn_radiation_source 'scaled tube'
_diffrn_radiation_type 'Cu K\a'
_diffrn_radiation_wavelength 1.5418
_diffrn_reflns_av_R_equivalents .000
_diffrn_reflns_av_sigmaI/netI .011
_diffrn_reflns_limit_h_max 30
_diffrn_reflns_limit_h_min 0
_diffrn_reflns_limit_k_max 9
_diffrn_reflns_limit_k_min 0
_diffrn_reflns_limit_l_max 16
_diffrn_reflns_limit_l_min 0
_diffrn_reflns_number 2396
_diffrn_reflns_reduction_process perpendicular_monochr_Lp
_diffrn_reflns_theta_max 65.07
_diffrn_reflns_theta_min 3.44
_diffrn_standards_decay_% 2
_diffrn_standards_interval_time 90
_diffrn_standards_number 2
_exptl_absorpt_coefficient_mu 0.8305
_exptl_absorpt_correction_type none
_exptl_crystal_colour colourless
_exptl_crystal_density_diffrn 1.361
_exptl_crystal_density_meas ?
_exptl_crystal_density_method 'not measured'
_exptl_crystal_description 'rectangular prism'
_exptl_crystal_F_000 1216
_exptl_crystal_size_max 0.50
_exptl_crystal_size_mid 0.40
_exptl_crystal_size_min 0.33
_refine_diff_density_max .24
_refine_diff_density_min -.36
_refine_ls_abs_structure_details 'not applicable'
_refine_ls_extinction_coef '9.6(3) x 10^2^'
_refine_ls_extinction_method Zachariasen
_refine_ls_goodness_of_fit_all .944
_refine_ls_goodness_of_fit_obs .947
_refine_ls_hydrogen_treatment noref
_refine_ls_matrix_type full
_refine_ls_number_constraints 0
_refine_ls_number_parameters 195
_refine_ls_number_reflns 1977
_refine_ls_number_restraints 0
_refine_ls_R_factor_all .068
_refine_ls_R_factor_obs .059
_refine_ls_shift/esd_max .025
_refine_ls_shift/esd_mean .009
_refine_ls_structure_factor_coef F
_refine_ls_weighting_details 'w = k{(A + BFo)^2^[C + D(sin\q)/\l]}^-1^'
_refine_ls_weighting_scheme calc
_refine_ls_wR_factor_all .077
_refine_ls_wR_factor_obs .07
_reflns_number_observed 1977
_reflns_number_total 2396
_reflns_observed_criterion refl_observed_if_I____>2.000_sigma(I___)
_cod_data_source_file bm1262.cif
_cod_data_source_block II
_cod_depositor_comments
;
The following automatic conversions were performed:

'_exptl_crystal_density_meas' value 'None' was changed to '?' - the
value is perceived as not measured.

Automatic conversion script
Id: cif_fix_values 3008 2015-01-20 13:52:24Z robertas 

The following automatic conversions were performed:

'_refine_ls_weighting_scheme' value 'w = k{(A + BFo)^2^[C +
D(sin\q)/\l]}^-1^' was changed to 'calc'. New tag
'_refine_ls_weighting_details' was created. The value of the new tag
was set to 'w = k{(A + BFo)^2^[C + D(sin\q)/\l]}^-1^'.

Automatic conversion script
Id: cif_fix_values 3143 2015-03-26 13:38:13Z robertas 
;
_cod_original_cell_volume 2813.6(5)
_cod_original_sg_symbol_Hall -P_2ac_2ab
_cod_database_code 2008209
_cod_database_fobs_code 2008209

loop_
_symmetry_equiv_pos_as_xyz
+x,+y,+z
1/2-x,-y,1/2+z
1/2+x,1/2-y,-z
-x,1/2+y,1/2-z
-x,-y,-z
1/2+x,+y,1/2-z
1/2-x,1/2+y,+z
+x,1/2-y,1/2+z

loop_
_atom_site_aniso_label
_atom_site_aniso_U_11
_atom_site_aniso_U_22
_atom_site_aniso_U_33
_atom_site_aniso_U_12
_atom_site_aniso_U_13
_atom_site_aniso_U_23
N1 .0240(10) .0360(10) .0380(10) .0020(10) -.0004(9) .0000(10)
C2 .0280(10) .0370(10) .0360(10) .0000(10) -.0020(10) -.0010(10)
C3 .0290(10) .0370(10) .043(2) .0020(10) -.0030(10) -.0010(10)
C4 .0250(10) .047(2) .0400(10) .0010(10) -.0030(10) -.0030(10)
C5 .0270(10) .041(2) .044(2) -.0040(10) -.0010(10) -.0020(10)
C6 .0300(10) .0410(10) .0370(10) -.0030(10) -.0010(10) -.0020(10)
C7 .0280(10) .041(2) .051(2) -.0030(10) .0020(10) .0020(10)
C8 .0260(10) .056(2) .061(2) .0050(10) -.0020(10) -.001(2)
C9 .0380(10) .037(2) .060(2) -.0010(10) .0010(10) .0020(10)
C10 .0250(10) .041(2) .0410(10) .0000(10) .0010(10) .0030(10)
C11 .0260(10) .0390(10) .0340(10) .0010(10) .0000(10) .0000(10)
C12 .0300(10) .042(2) .0400(10) -.0040(10) -.0010(10) .0010(10)
C13 .046(2) .040(2) .039(2) -.0020(10) -.0040(10) .0010(10)
C14 .040(2) .041(2) .046(2) .0100(10) .0020(10) -.0010(10)
C15 .0270(10) .048(2) .046(2) .0040(10) .0030(10) -.0010(10)
C16 .0270(10) .0370(10) .0380(10) -.0020(10) .0000(10) .0000(10)
O17 .0310(10) .0530(10) .075(2) .0104(9) .0170(10) .0130(10)
O18 .0340(10) .0390(10) .081(2) .0056(9) .0110(10) .0090(10)
N19 .0240(10) .0460(10) .0460(10) .0010(10) .0000(10) .0010(10)
O20 .0430(10) .0580(10) .0590(10) -.0120(10) .0070(10) .0080(10)
O21 .0530(10) .0490(10) .0600(10) -.0070(10) -.0050(10) -.0090(10)

loop_
_atom_site_label
_atom_site_fract_x
_atom_site_fract_y
_atom_site_fract_z
_atom_site_U_iso_or_equiv
_atom_site_thermal_displace_type
_atom_site_calc_flag
_atom_site_calc_attached_atom
N1 .56563(8) .2536(3) .3404(2) .0320(10) Uani ? ?
C2 .57310(10) .0842(3) .3487(2) .0340(10) Uani ? ?
C3 .62260(10) .0197(4) .3368(2) .0360(10) Uani ? ?
C4 .66410(10) .1271(4) .3168(2) .0380(10) Uani ? ?
C5 .65420(10) .3002(4) .3077(2) .0370(10) Uani ? ?
C6 .60460(10) .3638(4) .3205(2) .0360(10) Uani ? ?
C7 .52690(10) -.0239(4) .3718(2) .040(2) Uani ? ?
C8 .71820(10) .0572(4) .3069(2) .048(2) Uani ? ?
C9 .59180(10) .5488(4) .3131(2) .045(2) Uani ? ?
C10 .43670(10) .3739(4) .4065(2) .0360(10) Uani ? ?
C11 .39820(10) .5186(4) .4171(2) .0330(10) Uani ? ?
C12 .41490(10) .6879(4) .4140(2) .0370(10) Uani ? ?
C13 .38080(10) .8226(4) .4267(2) .042(2) Uani ? ?
C14 .32870(10) .7902(4) .4435(2) .042(2) Uani ? ?
C15 .31070(10) .6250(4) .4480(2) .040(2) Uani ? ?
C16 .34550(10) .4931(4) .4349(2) .0340(10) Uani ? ?
O17 .47778(7) .4115(3) .3628(2) .0530(10) Uani ? ?
O18 .42497(8) .2342(3) .4418(2) .0510(10) Uani ? ?
N19 .32380(8) .3189(3) .4376(2) .0390(10) Uani ? ?
O20 .30812(8) .2654(3) .5147(2) .0530(10) Uani ? ?
O21 .31958(9) .2408(3) .3621(2) .0540(10) Uani ? ?
H1 .5320(10) .301(4) .350(3) .021(8) Uiso ? ?
H3 .62857 -.10144 .34526 .03629 Uiso ? ?
H5 .68211 .37995 .29356 .03699 Uiso ? ?
H71 .53712 -.10418 .42353 .04040 Uiso ? ?
H72 .51841 -.08733 .31144 .04040 Uiso ? ?
H73 .49572 .04757 .39051 .04040 Uiso ? ?
H81 .71880 -.07608 .30290 .04794 Uiso ? ?
H82 .73700 .10417 .25398 .04794 Uiso ? ?
H83 .73735 .08114 .36535 .04794 Uiso ? ?
H91 .61870 .61333 .29079 .04575 Uiso ? ?
H92 .58328 .59811 .37486 .04575 Uiso ? ?
H93 .56431 .57268 .27177 .04575 Uiso ? ?
H12 .45070 .70531 .40379 .03716 Uiso ? ?
H13 .39437 .94471 .42728 .04164 Uiso ? ?
H14 .30422 .88380 .45403 .04223 Uiso ? ?
H15 .27439 .60098 .45956 .04032 Uiso ? ?

loop_
_atom_type_symbol
_atom_type_scat_dispersion_real
_atom_type_scat_dispersion_imag
_atom_type_scat_source
C .017 .009 International_Tables_for_Crystallography_(1974)
H 0 0 International_Tables_for_Crystallography_(1974)
N .029 .018 International_Tables_for_Crystallography_(1974)
O .047 .032 International_Tables_for_Crystallography_(1974)

loop_
_geom_angle_atom_site_label_1
_geom_angle_atom_site_label_2
_geom_angle_atom_site_label_3
_geom_angle
_geom_angle_publ_flag
H1 N1 C2 120(2) ?
H1 N1 C6 117(2) ?
C2 N1 C6 122.8(2) yes
N1 C2 C3 118.8(2) ?
N1 C2 C7 117.7(2) ?
C3 C2 C7 123.5(2) ?
H3 C3 C2 119.3(3) ?
H3 C3 C4 119.8(3) ?
C2 C3 C4 120.8(3) ?
C5 C4 C3 118.1(2) ?
C5 C4 C8 121.3(3) ?
C3 C4 C8 120.7(3) ?
H5 C5 C6 118.5(3) ?
H5 C5 C4 120.8(3) ?
C6 C5 C4 120.7(3) ?
N1 C6 C5 118.8(3) ?
N1 C6 C9 118.1(2) ?
C5 C6 C9 123.1(3) ?
H71 C7 H72 110.8(3) ?
H71 C7 H73 111.9(3) ?
H71 C7 C2 107.8(2) ?
H72 C7 H73 108.5(3) ?
H72 C7 C2 105.9(3) ?
H73 C7 C2 111.8(3) ?
H82 C8 H83 108.4(3) ?
H82 C8 H81 109.6(3) ?
H82 C8 C4 113.5(3) ?
H83 C8 H81 103.3(3) ?
H83 C8 C4 108.8(3) ?
H81 C8 C4 112.6(3) ?
H92 C9 H91 104.9(3) ?
H92 C9 H93 107.6(3) ?
H92 C9 C6 112.3(3) ?
H91 C9 H93 104.6(3) ?
H91 C9 C6 113.2(3) ?
H93 C9 C6 114.0(3) ?
O18 C10 O17 127.3(3) yes
O18 C10 C11 117.7(2) yes
O17 C10 C11 115.0(3) yes
C16 C11 C12 116.2(2) yes
C16 C11 C10 123.2(2) ?
C12 C11 C10 120.6(2) ?
H12 C12 C13 121.9(3) ?
H12 C12 C11 116.3(3) ?
C13 C12 C11 121.8(2) ?
H13 C13 C12 120.0(3) ?
H13 C13 C14 120.2(3) ?
C12 C13 C14 119.7(3) ?
H14 C14 C15 118.9(3) ?
H14 C14 C13 120.7(3) ?
C15 C14 C13 120.4(3) ?
H15 C15 C14 121.1(3) ?
H15 C15 C16 120.3(3) ?
C14 C15 C16 118.7(3) ?
C15 C16 C11 123.2(3) yes
C15 C16 N19 116.3(2) yes
C11 C16 N19 120.4(2) yes
O21 N19 O20 123.9(3) yes
O21 N19 C16 118.4(2) yes
O20 N19 C16 117.6(2) yes

loop_
_geom_bond_atom_site_label_1
_geom_bond_atom_site_label_2
_geom_bond_site_symmetry_1
_geom_bond_site_symmetry_2
_geom_bond_distance
_geom_bond_publ_flag
N1 H1 . . .95(4) ?
N1 C2 . . 1.346(4) yes
N1 C6 . . 1.352(4) yes
C2 C3 . . 1.382(4) ?
C2 C7 . . 1.494(4) ?
C3 H3 . . .969(3) ?
C3 C4 . . 1.388(4) ?
C4 C5 . . 1.386(4) ?
C4 C8 . . 1.501(4) ?
C5 H5 . . .971(3) ?
C5 C6 . . 1.382(4) ?
C6 C9 . . 1.490(4) ?
C7 H71 . . .993(3) ?
C7 H72 . . 1.002(3) ?
C7 H73 . . 1.013(3) ?
C8 H82 . . .957(3) ?
C8 H83 . . .972(3) ?
C8 H81 . . 1.046(3) ?
C9 H92 . . .966(3) ?
C9 H91 . . .913(3) ?
C9 H93 . . .932(3) ?
C10 O18 . . 1.238(4) yes
C10 O17 . . 1.256(3) yes
C10 C11 . . 1.512(4) yes
C11 C16 . . 1.393(4) ?
C11 C12 . . 1.395(4) ?
C12 H12 . . .943(3) ?
C12 C13 . . 1.384(4) ?
C13 H13 . . 1.019(3) ?
C13 C14 . . 1.385(4) ?
C14 H14 . . .977(3) ?
C14 C15 . . 1.376(4) ?
C15 H15 . . .966(3) ?
C15 C16 . . 1.380(4) ?
C16 N19 . . 1.475(4) yes
N19 O21 . . 1.223(4) yes
N19 O20 . . 1.224(3) yes

loop_
_geom_hbond_atom_site_label_D
_geom_hbond_atom_site_label_H
_geom_hbond_atom_site_label_A
_geom_hbond_site_symmetry_A
_geom_hbond_distance_DH
_geom_hbond_distance_HA
_geom_hbond_distance_DA
_geom_hbond_angle_DHA
_geom_hbond_publ_flag
N1 H1 O17 . .94(4) 1.65(4) 2.596(3) 171(3) yes
C9 H93 O17 . .93 2.86 3.200(4) 103 no
C7 H73 O18 . 1.01 2.44 3.453(4) 176 yes
C13 H13 O18 1_565 1.02 2.41 3.426(4) 176 yes
C7 H72 O17 4_645 1.00 2.43 3.314(4) 146 yes
C8 H83 O20 3_556 0.97 2.75 3.672(4) 159 yes
C9 H91 O21 4_655 0.91 2.84 3.668(4) 151 yes
C8 H81 O21 4_645 1.05 2.89 3.557(4) 122 yes

loop_
_geom_torsion_atom_site_label_1
_geom_torsion_atom_site_label_2
_geom_torsion_atom_site_label_3
_geom_torsion_atom_site_label_4
_geom_torsion
_geom_torsion_publ_flag
C6 N1 C2 C3 .3(4) ?
C6 N1 C2 C7 179.5(3) ?
H1 N1 C2 C3 -178(2) ?
H1 N1 C2 C7 1(2) ?
C2 N1 C6 C5 .2(4) ?
C2 N1 C6 C9 -179.9(3) ?
H1 N1 C6 C5 178(2) ?
H1 N1 C6 C9 -2(2) ?
N1 C2 C3 C4 .1(4) ?
N1 C2 C3 H3 177.5(3) ?
C7 C2 C3 C4 -179.0(3) ?
C7 C2 C3 H3 -1.7(4) ?
N1 C2 C7 H71 -133.7(3) ?
N1 C2 C7 H72 107.7(3) ?
N1 C2 C7 H73 -10.4(4) ?
C3 C2 C7 H71 45.4(4) ?
C3 C2 C7 H72 -73.2(3) ?
C3 C2 C7 H73 168.8(3) ?
C2 C3 C4 C5 -1.0(4) ?
C2 C3 C4 C8 178.1(3) ?
H3 C3 C4 C5 -178.3(3) ?
H3 C3 C4 C8 .8(4) ?
C3 C4 C5 C6 1.5(4) ?
C3 C4 C5 H5 -179.8(3) ?
C8 C4 C5 C6 -177.6(3) ?
C8 C4 C5 H5 1.1(5) ?
C3 C4 C8 H81 11.5(4) ?
C3 C4 C8 H82 136.8(3) ?
C3 C4 C8 H83 -102.4(3) ?
C5 C4 C8 H81 -169.5(3) ?
C5 C4 C8 H82 -44.2(4) ?
C5 C4 C8 H83 76.6(4) ?
C4 C5 C6 N1 -1.1(4) ?
C4 C5 C6 C9 179.0(3) ?
H5 C5 C6 N1 -179.8(3) ?
H5 C5 C6 C9 .3(5) ?
N1 C6 C9 H91 -171.3(3) ?
N1 C6 C9 H92 70.4(4) ?
N1 C6 C9 H93 -51.8(4) ?
C5 C6 C9 H91 8.6(5) ?
C5 C6 C9 H92 -109.6(3) ?
C5 C6 C9 H93 128.1(3) ?
O17 C10 C11 C12 -24.1(4) yes
O17 C10 C11 C16 159.2(3) ?
O18 C10 C11 C12 155.2(3) yes
O18 C10 C11 C16 -21.5(4) ?
C10 C11 C12 C13 -177.7(3) ?
C10 C11 C12 H12 1.2(4) ?
C16 C11 C12 C13 -.8(4) ?
C16 C11 C12 H12 178.2(3) ?
C10 C11 C16 C15 177.6(3) ?
C10 C11 C16 N19 -4.4(4) ?
C12 C11 C16 C15 .7(4) ?
C12 C11 C16 N19 178.7(2) ?
C11 C12 C13 C14 .3(4) ?
C11 C12 C13 H13 177.1(3) ?
H12 C12 C13 C14 -178.6(3) ?
H12 C12 C13 H13 -1.8(5) ?
C12 C13 C14 C15 .3(5) ?
C12 C13 C14 H14 178.7(3) ?
H13 C13 C14 C15 -176.5(3) ?
H13 C13 C14 H14 1.9(5) ?
C13 C14 C15 C16 -.4(5) ?
C13 C14 C15 H15 -179.9(3) ?
H14 C14 C15 C16 -178.8(3) ?
H14 C14 C15 H15 1.7(5) ?
C14 C15 C16 C11 -.2(4) ?
C14 C15 C16 N19 -178.2(3) ?
H15 C15 C16 C11 179.3(3) ?
H15 C15 C16 N19 1.3(4) ?
C11 C16 N19 O20 112.5(3) ?
C11 C16 N19 O21 -71.9(3) yes
C15 C16 N19 O20 -69.4(3) yes
C15 C16 N19 O21 106.2(3) ?
